data_7100070
loop_
_publ_author_name
'Reiko Kuroda'
'Yoshitane Imai'
'Tomohiro Sato'
'Masatoshi Takeshita'

_publ_section_title
;
Efficient Optical Resolution of Secondary Alkyl
Alcohols by Chiral Supramolecular Hosts
;
_journal_name_full 'Chemical Communications'
_journal_paper_doi 10.1039/b504164c
_journal_year 2005
_chemical_formula_sum 'C32 H38 N2 O6'
_chemical_formula_weight 546.64
_space_group_IT_number 19
_symmetry_cell_setting orthorhombic
_symmetry_space_group_name_Hall 'P 2ac 2ab'
_symmetry_space_group_name_H-M 'P 21 21 21'
_cell_angle_alpha 90.00
_cell_angle_beta 90.00
_cell_angle_gamma 90.00
_cell_formula_units_Z 4
_cell_length_a 9.7328(7)
_cell_length_b 13.7878(9)
_cell_length_c 22.0639(14)
_cell_measurement_temperature 100(2)
_cell_volume 2960.8(3)
_diffrn_ambient_temperature 100(2)
_exptl_crystal_density_diffrn 1.226
_cod_depositor_comments
;
The following automatic conversions were performed:
'_symmetry_cell_setting' value 'Orthorhombic' changed to 'orthorhombic'
according to '/home/saulius/struct/CIF-dictionaries/cif_core.dic'
dictionary named 'cif_core.dic' version 2.4.1 from 2010-06-29.

Automatic conversion script
Id: cif_fix_enum 1527 2010-12-29 10:47:43Z saulius 
;
_cod_database_code 7100070

loop_
_symmetry_equiv_pos_as_xyz
'x, y, z'
'-x+1/2, -y, z+1/2'
'-x, y+1/2, -z+1/2'
'x+1/2, -y+1/2, -z'

loop_
_atom_site_label
_atom_site_type_symbol
_atom_site_fract_x
_atom_site_fract_y
_atom_site_fract_z
_atom_site_U_iso_or_equiv
_atom_site_adp_type
_atom_site_occupancy
_atom_site_symmetry_multiplicity
_atom_site_calc_flag
_atom_site_refinement_flags
_atom_site_disorder_assembly
_atom_site_disorder_group
C1 C 0.29480(18) 0.95043(14) 0.85461(9) 0.0199(4) Uani 1 1 d . . .
C2 C 0.22829(18) 0.93937(14) 0.91052(9) 0.0198(4) Uani 1 1 d . . .
C3 C 0.17872(19) 1.02035(14) 0.94055(9) 0.0241(5) Uani 1 1 d . . .
H3 H 0.1339 1.0126 0.9775 0.029 Uiso 1 1 calc R . .
C4 C 0.1945(2) 1.11209(15) 0.91681(9) 0.0269(5) Uani 1 1 d . . .
H4 H 0.1624 1.1659 0.9379 0.032 Uiso 1 1 calc R . .
C5 C 0.2586(2) 1.12351(15) 0.86113(10) 0.0292(5) Uani 1 1 d . . .
H5 H 0.2693 1.1850 0.8445 0.035 Uiso 1 1 calc R . .
C6 C 0.3067(2) 1.04284(15) 0.83044(9) 0.0260(5) Uani 1 1 d . . .
H6 H 0.3478 1.0508 0.7927 0.031 Uiso 1 1 calc R . .
C7 C 0.21342(19) 0.84113(15) 0.93985(8) 0.0202(4) Uani 1 1 d . . .
C10 C 0.3421(2) 0.86537(14) 0.81778(8) 0.0207(5) Uani 1 1 d . . .
C11 C 0.4712(2) 0.82100(15) 0.82416(8) 0.0204(4) Uani 1 1 d . . .
C12 C 0.5050(2) 0.74331(15) 0.78738(9) 0.0275(5) Uani 1 1 d . . .
H12 H 0.5907 0.7142 0.7916 0.033 Uiso 1 1 calc R . .
C13 C 0.4142(2) 0.70773(16) 0.74423(9) 0.0310(5) Uani 1 1 d . . .
H13 H 0.4386 0.6556 0.7198 0.037 Uiso 1 1 calc R . .
C14 C 0.2873(2) 0.75099(16) 0.73825(9) 0.0290(5) Uani 1 1 d . . .
H14 H 0.2251 0.7274 0.7098 0.035 Uiso 1 1 calc R . .
C15 C 0.2516(2) 0.82920(16) 0.77415(8) 0.0262(5) Uani 1 1 d . . .
H15 H 0.1661 0.8582 0.7692 0.031 Uiso 1 1 calc R . .
C16 C 0.5722(2) 0.85295(15) 0.87202(8) 0.0224(5) Uani 1 1 d . . .
C21 C 0.14217(18) 0.56299(14) 0.95144(8) 0.0198(4) Uani 1 1 d . . .
H21 H 0.1731 0.5952 0.9143 0.024 Uiso 1 1 calc R . .
C23 C 0.07276(19) 0.46905(15) 0.93385(9) 0.0227(5) Uani 1 1 d . . .
C24 C -0.0201(2) 0.42467(16) 0.97231(10) 0.0298(5) Uani 1 1 d . . .
H24 H -0.0387 0.4519 1.0100 0.036 Uiso 1 1 calc R . .
C25 C -0.0854(2) 0.34027(16) 0.95506(11) 0.0379(6) Uani 1 1 d . . .
H25 H -0.1489 0.3114 0.9809 0.046 Uiso 1 1 calc R . .
C26 C -0.0572(2) 0.29874(17) 0.90007(11) 0.0380(6) Uani 1 1 d . . .
H26 H -0.1018 0.2419 0.8887 0.046 Uiso 1 1 calc R . .
C27 C 0.0364(3) 0.34056(17) 0.86175(10) 0.0382(6) Uani 1 1 d . . .
H27 H 0.0563 0.3116 0.8247 0.046 Uiso 1 1 calc R . .
C28 C 0.1014(2) 0.42621(16) 0.87831(9) 0.0314(5) Uani 1 1 d . . .
H28 H 0.1644 0.4549 0.8521 0.038 Uiso 1 1 calc R . .
C29 C 0.26883(19) 0.54430(14) 0.99145(8) 0.0191(4) Uani 1 1 d . . .
H29 H 0.2415 0.5019 1.0250 0.023 Uiso 1 1 calc R . .
C31 C 0.37720(19) 0.49279(15) 0.95453(9) 0.0234(5) Uani 1 1 d . . .
C32 C 0.4472(2) 0.54017(18) 0.90914(10) 0.0438(6) Uani 1 1 d . . .
H32 H 0.4312 0.6057 0.9021 0.053 Uiso 1 1 calc R . .
C33 C 0.5411(3) 0.4904(2) 0.87405(13) 0.0655(9) Uani 1 1 d . . .
H33 H 0.5881 0.5225 0.8433 0.079 Uiso 1 1 calc R . .
C34 C 0.5654(3) 0.3930(2) 0.88450(13) 0.0640(9) Uani 1 1 d . . .
H34 H 0.6287 0.3597 0.8607 0.077 Uiso 1 1 calc R . .
C35 C 0.4972(2) 0.34594(19) 0.92933(12) 0.0467(7) Uani 1 1 d . . .
H35 H 0.5140 0.2805 0.9365 0.056 Uiso 1 1 calc R . .
C36 C 0.4027(2) 0.39538(15) 0.96442(10) 0.0307(5) Uani 1 1 d . . .
H36 H 0.3558 0.3628 0.9950 0.037 Uiso 1 1 calc R . .
O8 O 0.31703(13) 0.78684(10) 0.94087(6) 0.0254(3) Uani 1 1 d . . .
O9 O 0.09864(13) 0.81985(9) 0.96296(6) 0.0263(3) Uani 1 1 d . . .
O17 O 0.55752(13) 0.93493(10) 0.89631(5) 0.0231(3) Uani 1 1 d . . .
O18 O 0.66701(14) 0.79475(10) 0.88630(6) 0.0318(4) Uani 1 1 d . . .
N22 N 0.04147(18) 0.62861(14) 0.98253(9) 0.0220(4) Uani 1 1 d . . .
N30 N 0.32197(18) 0.63733(13) 1.01737(8) 0.0183(4) Uani 1 1 d . . .
O41 O 0.24487(16) 0.57756(11) 0.62992(7) 0.0381(4) Uani 1 1 d . . .
H41 H 0.3125 0.5427 0.6259 0.057 Uiso 1 1 calc R . .
C42 C 0.1349(2) 0.52268(18) 0.65628(10) 0.0406(6) Uani 1 1 d . . .
H42A H 0.1128 0.4687 0.6298 0.049 Uiso 1 1 calc R . .
H42B H 0.0541 0.5635 0.6592 0.049 Uiso 1 1 calc R . .
C43 C 0.1699(3) 0.48396(18) 0.71858(10) 0.0445(7) Uani 1 1 d . . .
H43A H 0.1932 0.5370 0.7449 0.067 Uiso 1 1 calc R . .
H43B H 0.2465 0.4404 0.7156 0.067 Uiso 1 1 calc R . .
H43C H 0.0920 0.4500 0.7348 0.067 Uiso 1 1 calc R . .
O46 O 0.83047(19) 0.63751(14) 0.89623(7) 0.0556(5) Uani 1 1 d . . .
H46 H 0.7769 0.6834 0.8964 0.083 Uiso 1 1 calc R . .
C47 C 0.8641(4) 0.6123(2) 0.83446(16) 0.0871(12) Uani 1 1 d . . .
H47A H 0.9167 0.5526 0.8337 0.104 Uiso 1 1 calc R . .
H47B H 0.7805 0.6023 0.8114 0.104 Uiso 1 1 calc R . .
C48 C 0.9419(3) 0.6884(2) 0.8083(2) 0.1203(18) Uani 1 1 d . . .
H48A H 1.0173 0.7044 0.8345 0.180 Uiso 1 1 calc R . .
H48B H 0.8844 0.7444 0.8030 0.180 Uiso 1 1 calc R . .
H48C H 0.9766 0.6680 0.7696 0.180 Uiso 1 1 calc R . .
H22A H -0.033(2) 0.6295(15) 0.9597(9) 0.036(7) Uiso 1 1 d . . .
H22C H 0.074(2) 0.6961(17) 0.9834(9) 0.039(6) Uiso 1 1 d . . .
H22B H 0.031(2) 0.6096(15) 1.0249(10) 0.036(6) Uiso 1 1 d . . .
H30B H 0.317(2) 0.6871(18) 0.9900(11) 0.048(8) Uiso 1 1 d . . .
H30C H 0.403(2) 0.6341(15) 1.0292(9) 0.030(6) Uiso 1 1 d . . .
H30A H 0.263(2) 0.6572(16) 1.0587(10) 0.044(6) Uiso 1 1 d . . .

loop_
_atom_site_aniso_label
_atom_site_aniso_U_11
_atom_site_aniso_U_22
_atom_site_aniso_U_33
_atom_site_aniso_U_23
_atom_site_aniso_U_13
_atom_site_aniso_U_12
C1 0.0133(10) 0.0187(11) 0.0276(10) 0.0016(9) -0.0049(8) 0.0019(9)
C2 0.0112(9) 0.0191(11) 0.0292(11) 0.0025(10) -0.0022(8) 0.0012(9)
C3 0.0166(10) 0.0241(12) 0.0316(11) -0.0005(10) 0.0010(9) 0.0018(9)
C4 0.0222(11) 0.0178(11) 0.0408(13) -0.0034(10) -0.0008(10) 0.0042(9)
C5 0.0270(12) 0.0185(12) 0.0420(13) 0.0089(11) -0.0040(11) 0.0000(10)
C6 0.0202(11) 0.0263(12) 0.0315(11) 0.0054(10) -0.0016(9) 0.0029(10)
C7 0.0160(10) 0.0231(11) 0.0216(10) -0.0045(9) -0.0036(8) -0.0010(9)
C10 0.0195(10) 0.0217(11) 0.0207(10) 0.0054(9) 0.0014(9) -0.0026(9)
C11 0.0190(10) 0.0213(11) 0.0208(10) 0.0037(9) 0.0005(8) -0.0016(9)
C12 0.0223(11) 0.0309(13) 0.0292(12) -0.0011(11) -0.0037(9) 0.0054(10)
C13 0.0317(12) 0.0300(13) 0.0314(12) -0.0066(10) -0.0042(10) 0.0025(11)
C14 0.0251(11) 0.0373(14) 0.0245(11) -0.0013(11) -0.0081(10) -0.0029(11)
C15 0.0202(11) 0.0322(13) 0.0262(11) 0.0041(10) -0.0034(9) 0.0030(10)
C16 0.0171(11) 0.0257(12) 0.0244(11) 0.0046(10) -0.0001(9) 0.0018(10)
C21 0.0167(10) 0.0211(11) 0.0217(10) -0.0016(9) -0.0003(8) 0.0050(9)
C23 0.0172(10) 0.0224(11) 0.0286(11) -0.0010(10) -0.0078(9) 0.0074(9)
C24 0.0264(11) 0.0235(12) 0.0395(13) -0.0067(11) 0.0010(10) 0.0013(10)
C25 0.0313(12) 0.0211(12) 0.0613(16) -0.0056(12) 0.0016(12) -0.0010(11)
C26 0.0359(14) 0.0223(13) 0.0557(16) -0.0056(12) -0.0167(13) 0.0030(11)
C27 0.0505(15) 0.0321(14) 0.0320(12) -0.0078(12) -0.0189(12) 0.0081(13)
C28 0.0374(13) 0.0320(13) 0.0248(11) 0.0006(11) -0.0084(10) 0.0055(12)
C29 0.0191(10) 0.0172(11) 0.0211(10) 0.0028(9) 0.0006(8) 0.0003(9)
C31 0.0177(10) 0.0279(12) 0.0245(11) -0.0041(10) -0.0016(9) 0.0042(9)
C32 0.0451(15) 0.0392(16) 0.0471(14) 0.0041(13) 0.0182(13) 0.0097(13)
C33 0.069(2) 0.063(2) 0.0647(19) -0.0006(17) 0.0449(16) 0.0112(17)
C34 0.0485(18) 0.076(2) 0.0679(19) -0.0242(18) 0.0212(16) 0.0191(17)
C35 0.0358(14) 0.0399(16) 0.0645(17) -0.0186(14) -0.0083(13) 0.0146(13)
C36 0.0269(12) 0.0232(12) 0.0420(13) -0.0064(11) -0.0098(10) 0.0053(10)
O8 0.0167(7) 0.0236(8) 0.0360(8) 0.0087(7) 0.0019(6) 0.0048(6)
O9 0.0157(7) 0.0208(8) 0.0423(8) 0.0039(7) 0.0057(6) -0.0003(6)
O17 0.0207(7) 0.0188(8) 0.0298(8) -0.0026(7) -0.0033(6) 0.0000(6)
O18 0.0275(8) 0.0307(9) 0.0372(8) -0.0066(7) -0.0160(7) 0.0104(7)
N22 0.0164(9) 0.0205(11) 0.0291(11) -0.0007(9) -0.0036(8) 0.0018(8)
N30 0.0131(9) 0.0168(9) 0.0250(10) 0.0018(8) -0.0014(8) -0.0011(8)
O41 0.0477(10) 0.0324(9) 0.0342(9) -0.0020(8) 0.0045(8) 0.0120(8)
C42 0.0376(14) 0.0481(16) 0.0363(13) -0.0144(13) -0.0024(11) 0.0058(12)
C43 0.0557(17) 0.0400(15) 0.0379(13) 0.0011(12) 0.0074(12) -0.0043(14)
O46 0.0652(13) 0.0695(14) 0.0321(9) -0.0135(9) -0.0122(9) 0.0475(11)
C47 0.071(2) 0.068(2) 0.122(3) -0.022(2) -0.037(2) 0.036(2)
C48 0.0388(19) 0.084(3) 0.238(5) 0.094(3) 0.042(2) 0.0145(19)

loop_
_geom_bond_atom_site_label_1
_geom_bond_atom_site_label_2
_geom_bond_distance
_geom_bond_site_symmetry_2
_geom_bond_publ_flag
C1 C6 1.386(3) . ?
C1 C2 1.401(3) . ?
C1 C10 1.499(3) . ?
C2 C3 1.385(3) . ?
C2 C7 1.508(3) . ?
C3 C4 1.378(3) . ?
C4 C5 1.387(3) . ?
C5 C6 1.383(3) . ?
C7 O8 1.256(2) . ?
C7 O9 1.263(2) . ?
C10 C15 1.397(3) . ?
C10 C11 1.405(3) . ?
C11 C12 1.383(3) . ?
C11 C16 1.508(3) . ?
C12 C13 1.389(3) . ?
C13 C14 1.378(3) . ?
C14 C15 1.382(3) . ?
C16 O17 1.259(2) . ?
C16 O18 1.263(2) . ?
C21 N22 1.500(2) . ?
C21 C23 1.512(3) . ?
C21 C29 1.538(2) . ?
C23 C24 1.383(3) . ?
C23 C28 1.389(3) . ?
C24 C25 1.380(3) . ?
C25 C26 1.369(3) . ?
C26 C27 1.370(3) . ?
C27 C28 1.389(3) . ?
C29 N30 1.496(2) . ?
C29 C31 1.510(3) . ?
C31 C32 1.376(3) . ?
C31 C36 1.383(3) . ?
C32 C33 1.380(3) . ?
C33 C34 1.383(4) . ?
C34 C35 1.357(4) . ?
C35 C36 1.382(3) . ?
O41 C42 1.434(3) . ?
C42 C43 1.513(3) . ?
O46 C47 1.444(4) . ?
C47 C48 1.417(4) . ?

loop_
_cod_related_entry_id
_cod_related_entry_database
_cod_related_entry_code
1 ChemSpider 21198521
